data_2104041
loop_
_publ_author_name
'Redhammer, G\"unther J.'
'Ohashi, Haruo'
'Roth, Georg'

_publ_section_title
;
 Single-crystal structure refinement of NaTiSi~2~O~6~ clinopyroxene at
 low temperatures (298<<i>T</i><100K)
;
_journal_issue 6
_journal_name_full 'Acta Crystallographica Section B'
_journal_page_first 730
_journal_page_last 746
_journal_paper_doi 10.1107/S0108768103022018
_journal_volume 59
_journal_year 2003
_chemical_formula_moiety 'O6 Na1 Si2 Ti1'
_chemical_formula_sum 'Na O6 Si2 Ti'
_chemical_formula_weight 223.07
_space_group_IT_number 2
_symmetry_cell_setting triclinic
_symmetry_space_group_name_Hall '-P 1'
_symmetry_space_group_name_H-M 'P -1'
_audit_creation_method 'WinGX routine CIF_UPDATE'
_cell_angle_alpha 84.66(3)
_cell_angle_beta 77.70(3)
_cell_angle_gamma 77.76(3)
_cell_formula_units_Z 2
_cell_length_a 5.2988(18)
_cell_length_b 6.538(2)
_cell_length_c 6.602(2)
_cell_measurement_reflns_used 1822
_cell_measurement_temperature 150.0(10)
_cell_measurement_theta_max 32.28
_cell_measurement_theta_min 2.1
_cell_volume 218.11(12)
_computing_cell_refinement 'STOE X-AREA'
_computing_data_collection 'STOE X-AREA'
_computing_data_reduction 'STOE X-AREA'
_computing_structure_refinement 'shelxl-97 (sheldrick, 1997b)'
_computing_structure_solution 'SHELXS-97 (Sheldrick, 1997a)'
_diffrn_measured_fraction_theta_full 0.925
_diffrn_measured_fraction_theta_max 0.925
_diffrn_measurement_device '2-circle goniometer'
_diffrn_measurement_device_type 'STOE IPDS 2'
_diffrn_measurement_method 'rotation method'
_diffrn_radiation_type mok\a
_diffrn_radiation_wavelength 0.71073
_diffrn_reflns_av_R_equivalents 0.0328
_diffrn_reflns_limit_h_max 6
_diffrn_reflns_limit_h_min -6
_diffrn_reflns_limit_k_max 7
_diffrn_reflns_limit_k_min -7
_diffrn_reflns_limit_l_max 7
_diffrn_reflns_limit_l_min -7
_diffrn_reflns_number 1291
_diffrn_reflns_theta_full 24.71
_diffrn_reflns_theta_max 24.71
_diffrn_reflns_theta_min 3.16
_exptl_absorpt_coefficient_mu 2.559
_exptl_absorpt_correction_type none
_exptl_crystal_colour blue
_exptl_crystal_density_diffrn 3.396
_exptl_crystal_density_method 'not measured'
_exptl_crystal_description prismatic
_exptl_crystal_F_000 218
_exptl_crystal_size_max 0.17
_exptl_crystal_size_mid 0.10
_exptl_crystal_size_min 0.08
_refine_diff_density_max 0.425
_refine_diff_density_min -0.591
_refine_ls_extinction_method none
_refine_ls_goodness_of_fit_ref 1.074
_refine_ls_matrix_type full
_refine_ls_number_parameters 48
_refine_ls_number_reflns 692
_refine_ls_number_restraints 8
_refine_ls_restrained_S_all 1.08
_refine_ls_R_factor_gt 0.0287
_refine_ls_shift/su_max 0
_refine_ls_structure_factor_coef Fsqd
_refine_ls_weighting_details 'calc w=1/[\s^2^(Fo^2^)+(0.0203P)^2^+0.5932P] where P=(Fo^2^+2Fc^2^)/3'
_refine_ls_weighting_scheme calc
_refine_ls_wR_factor_ref 0.0624
_reflns_number_gt 604
_reflns_number_total 692
_reflns_threshold_expression >2sigma(I)
_cod_data_source_file ws5001.cif
_cod_data_source_block 150
_cod_original_cell_volume 218.12(12)
_cod_original_sg_symbol_H-M P-1
_cod_original_formula_sum 'Na1 O6 Si2 Ti1'
_cod_database_code 2104041
_cod_database_fobs_code 2104041

loop_
_symmetry_equiv_pos_as_xyz
'x, y, z'
'-x, -y, -z'

loop_
_atom_site_label
_atom_site_fract_x
_atom_site_fract_y
_atom_site_fract_z
_atom_site_U_iso_or_equiv
_atom_site_adp_type
_atom_site_calc_flag
_atom_site_refinement_flags
_atom_site_occupancy
_atom_site_type_symbol
Na1 0.7577(6) 0.8040(4) 0.7003(5) 0.0084(4) Uani d . 1 Na
Ti1 0.2577(3) 0.59803(18) 0.90487(19) 0.00202(17) Uiso d . 1 Ti
Si1 0.7423(3) 0.3003(3) 0.6144(3) 0.0016(3) Uiso d D 1 Si
Si2 1.2403(3) 0.1224(3) 0.7951(3) 0.0017(3) Uiso d D 1 Si
O1 0.8068(7) 0.3939(7) 0.3822(7) 0.0033(9) Uiso d D 1 O
O2 0.6459(7) 0.4646(7) 0.8003(7) 0.0032(8) Uiso d D 1 O
O3 0.5164(7) 0.1548(7) 0.6403(7) 0.0039(8) Uiso d D 1 O
O4 1.0142(7) 0.1397(7) 0.6581(7) 0.0035(8) Uiso d D 1 O
O5 1.1477(7) 0.3055(7) 0.9602(7) 0.0043(9) Uiso d D 1 O
O6 1.3021(7) -0.1120(7) 0.8921(7) 0.0036(9) Uiso d D 1 O

loop_
_atom_site_aniso_label
_atom_site_aniso_U_11
_atom_site_aniso_U_22
_atom_site_aniso_U_33
_atom_site_aniso_U_12
_atom_site_aniso_U_13
_atom_site_aniso_U_23
Na1 0.0058(7) 0.0038(14) 0.0139(16) 0.0029(9) -0.0024(10) -0.0002(6)

loop_
_atom_type_symbol
_atom_type_description
_atom_type_scat_dispersion_real
_atom_type_scat_dispersion_imag
_atom_type_scat_source
Na Na 0.0362 0.0249 'International Tables Vol C Tables 4.2.6.8 and 6.1.1.4'
Ti Ti 0.2776 0.4457 'International Tables Vol C Tables 4.2.6.8 and 6.1.1.4'
Si Si 0.0817 0.0704 'International Tables Vol C Tables 4.2.6.8 and 6.1.1.4'
O O 0.0106 0.006 'International Tables Vol C Tables 4.2.6.8 and 6.1.1.4'

loop_
_geom_angle_atom_site_label_1
_geom_angle_atom_site_label_2
_geom_angle_atom_site_label_3
_geom_angle_site_symmetry_1
_geom_angle_site_symmetry_3
_geom_angle
O1 Na1 O5 2_766 2_767 78.04(16)
O1 Na1 O2 2_766 . 83.51(16)
O5 Na1 O2 2_767 . 70.90(9)
O1 Na1 O3 2_766 1_565 139.19(16)
O5 Na1 O3 2_767 1_565 119.6(2)
O2 Na1 O3 . 1_565 135.79(17)
O1 Na1 O6 2_766 1_465 156.29(10)
O5 Na1 O6 2_767 1_465 83.47(17)
O2 Na1 O6 . 1_465 76.44(16)
O3 Na1 O6 1_565 1_465 63.64(16)
O1 Na1 O4 2_766 2_766 65.47(16)
O5 Na1 O4 2_767 2_766 140.31(18)
O2 Na1 O4 . 2_766 117.5(2)
O3 Na1 O4 1_565 2_766 82.75(9)
O6 Na1 O4 1_465 2_766 135.69(16)
O1 Na1 O4 2_766 1_565 83.23(15)
O5 Na1 O4 2_767 1_565 93.34(18)
O2 Na1 O4 . 1_565 161.22(16)
O3 Na1 O4 1_565 1_565 60.69(15)
O6 Na1 O4 1_465 1_565 112.79(19)
O4 Na1 O4 2_766 1_565 68.21(19)
O1 Na1 O3 2_766 2_666 112.52(19)
O5 Na1 O3 2_767 2_666 157.54(16)
O2 Na1 O3 . 2_666 90.11(17)
O3 Na1 O3 1_565 2_666 66.11(19)
O6 Na1 O3 1_465 2_666 80.39(15)
O4 Na1 O3 2_766 2_666 59.09(15)
O4 Na1 O3 1_565 2_666 107.26(9)
O1 Na1 Si1 2_766 2_766 31.94(11)
O5 Na1 Si1 2_767 2_766 108.39(14)
O2 Na1 Si1 . 2_766 102.53(16)
O3 Na1 Si1 1_565 2_766 112.15(12)
O6 Na1 Si1 1_465 2_766 167.24(17)
O4 Na1 Si1 2_766 2_766 33.57(10)
O4 Na1 Si1 1_565 2_766 72.12(12)
O3 Na1 Si1 2_666 2_766 86.90(13)
O1 Na1 Si2 2_766 1_465 170.44(15)
O5 Na1 Si2 2_767 1_465 103.14(17)
O2 Na1 Si2 . 1_465 105.90(14)
O3 Na1 Si2 1_565 1_465 32.24(10)
O6 Na1 Si2 1_465 1_465 31.41(11)
O4 Na1 Si2 2_766 1_465 110.34(12)
O4 Na1 Si2 1_565 1_465 87.22(13)
O3 Na1 Si2 2_666 1_465 69.87(11)
Si1 Na1 Si2 2_766 1_465 142.91(6)
O1 Na1 Ti1 2_766 . 123.14(13)
O5 Na1 Ti1 2_767 . 79.36(11)
O2 Na1 Ti1 . . 39.74(10)
O3 Na1 Ti1 1_565 . 97.14(13)
O6 Na1 Ti1 1_465 . 37.37(11)
O4 Na1 Ti1 2_766 . 133.55(16)
O4 Na1 Ti1 1_565 . 149.53(17)
O3 Na1 Ti1 2_666 . 78.32(11)
Si1 Na1 Ti1 2_766 . 138.29(14)
Si2 Na1 Ti1 1_465 . 66.19(8)
O1 Na1 Ti1 2_766 1_655 38.12(11)
O5 Na1 Ti1 2_767 1_655 41.41(11)
O2 Na1 Ti1 . 1_655 82.05(10)
O3 Na1 Ti1 1_565 1_655 136.17(16)
O6 Na1 Ti1 1_465 1_655 124.84(15)
O4 Na1 Ti1 2_766 1_655 99.30(14)
O4 Na1 Ti1 1_565 1_655 79.31(11)
O3 Na1 Ti1 2_666 1_655 150.12(17)
Si1 Na1 Ti1 2_766 1_655 67.02(8)
Si2 Na1 Ti1 1_465 1_655 140.00(14)
Ti1 Na1 Ti1 . 1_655 111.14(5)
O6 Ti1 O1 1_465 2_666 95.60(11)
O6 Ti1 O2 1_465 . 97.38(17)
O1 Ti1 O2 2_666 . 89.77(17)
O6 Ti1 O5 1_465 1_455 169.39(19)
O1 Ti1 O5 2_666 1_455 88.82(18)
O2 Ti1 O5 . 1_455 92.27(16)
O6 Ti1 O2 1_465 2_667 92.80(18)
O1 Ti1 O2 2_666 2_667 170.21(19)
O2 Ti1 O2 . 2_667 84.17(18)
O5 Ti1 O2 1_455 2_667 83.76(10)
O6 Ti1 O5 1_465 2_667 89.74(17)
O1 Ti1 O5 2_666 2_667 94.01(17)
O2 Ti1 O5 . 2_667 171.59(11)
O5 Ti1 O5 1_455 2_667 80.31(19)
O2 Ti1 O5 2_667 2_667 91.04(17)
O6 Ti1 Ti1 1_465 2_667 96.83(12)
O1 Ti1 Ti1 2_666 2_667 131.95(15)
O2 Ti1 Ti1 . 2_667 42.65(12)
O5 Ti1 Ti1 1_455 2_667 87.27(11)
O2 Ti1 Ti1 2_667 2_667 41.52(11)
O5 Ti1 Ti1 2_667 2_667 132.18(14)
O6 Ti1 Na1 1_465 . 49.62(13)
O1 Ti1 Na1 2_666 . 86.03(12)
O2 Ti1 Na1 . . 48.74(13)
O5 Ti1 Na1 1_455 . 140.60(15)
O2 Ti1 Na1 2_667 . 95.65(12)
O5 Ti1 Na1 2_667 . 138.99(14)
Ti1 Ti1 Na1 2_667 . 68.14(6)
O6 Ti1 Na1 1_465 1_455 82.89(12)
O1 Ti1 Na1 2_666 1_455 47.37(13)
O2 Ti1 Na1 . 1_455 136.59(14)
O5 Ti1 Na1 1_455 1_455 93.15(12)
O2 Ti1 Na1 2_667 1_455 139.24(14)
O5 Ti1 Na1 2_667 1_455 48.62(14)
Ti1 Ti1 Na1 2_667 1_455 179.18(8)
Na1 Ti1 Na1 . 1_455 111.14(5)
O6 Ti1 Ti1 1_465 2_567 129.43(14)
O1 Ti1 Ti1 2_666 2_567 91.87(12)
O2 Ti1 Ti1 . 2_567 132.67(14)
O5 Ti1 Ti1 1_455 2_567 40.52(11)
O2 Ti1 Ti1 2_667 2_567 86.64(11)
O5 Ti1 Ti1 2_667 2_567 39.79(12)
Ti1 Ti1 Ti1 2_667 2_567 114.31(5)
Na1 Ti1 Ti1 . 2_567 177.53(6)
Na1 Ti1 Ti1 1_455 2_567 66.41(6)
O6 Ti1 Na1 1_465 2_667 133.92(15)
O1 Ti1 Na1 2_666 2_667 130.33(14)
O2 Ti1 Na1 . 2_667 87.58(13)
O5 Ti1 Na1 1_455 2_667 41.83(13)
O2 Ti1 Na1 2_667 2_667 41.93(13)
O5 Ti1 Na1 2_667 2_667 84.25(14)
Ti1 Ti1 Na1 2_667 2_667 57.67(6)
Na1 Ti1 Na1 . 2_667 125.80(5)
Na1 Ti1 Na1 1_455 2_667 123.06(5)
Ti1 Ti1 Na1 2_567 2_667 56.64(5)
O1 Si1 O2 . . 117.8(3)
O1 Si1 O3 . . 110.7(2)
O2 Si1 O3 . . 107.1(2)
O1 Si1 O4 . . 106.9(2)
O2 Si1 O4 . . 107.5(2)
O3 Si1 O4 . . 106.2(3)
O1 Si1 Na1 . 2_766 52.02(15)
O2 Si1 Na1 . 2_766 132.89(17)
O3 Si1 Na1 . 2_766 119.6(2)
O4 Si1 Na1 . 2_766 54.94(17)
O1 Si1 Na1 . 1_545 119.65(19)
O2 Si1 Na1 . 1_545 122.29(19)
O3 Si1 Na1 . 1_545 46.84(16)
O4 Si1 Na1 . 1_545 59.48(17)
Na1 Si1 Na1 2_766 1_545 88.28(8)
O1 Si1 Na1 . . 79.39(18)
O2 Si1 Na1 . . 40.38(16)
O3 Si1 Na1 . . 136.97(18)
O4 Si1 Na1 . . 110.47(18)
Na1 Si1 Na1 2_766 . 99.91(10)
Na1 Si1 Na1 1_545 . 159.68(11)
O6 Si2 O5 . . 115.8(3)
O6 Si2 O4 . . 108.8(2)
O5 Si2 O4 . . 108.8(2)
O6 Si2 O3 . 1_655 104.9(2)
O5 Si2 O3 . 1_655 109.2(3)
O4 Si2 O3 . 1_655 109.1(3)
O6 Si2 Na1 . 1_645 52.92(15)
O5 Si2 Na1 . 1_645 130.05(18)
O4 Si2 Na1 . 1_645 121.0(2)
O3 Si2 Na1 1_655 1_645 52.01(17)
O6 Si2 Na1 . 2_766 119.0(2)
O5 Si2 Na1 . 2_766 124.76(19)
O4 Si2 Na1 . 2_766 46.75(17)
O3 Si2 Na1 1_655 2_766 62.36(18)
Na1 Si2 Na1 1_645 2_766 89.76(8)
O6 Si2 Na1 . 2_767 77.13(19)
O5 Si2 Na1 . 2_767 40.14(17)
O4 Si2 Na1 . 2_767 135.32(19)
O3 Si2 Na1 1_655 2_767 111.85(19)
Na1 Si2 Na1 1_645 2_767 98.34(10)
Na1 Si2 Na1 2_766 2_767 163.39(10)
Si1 O1 Ti1 . 2_666 146.4(2)
Si1 O1 Na1 . 2_766 96.04(19)
Ti1 O1 Na1 2_666 2_766 94.51(18)
Si1 O2 Ti1 . . 123.1(2)
Si1 O2 Ti1 . 2_667 124.0(2)
Ti1 O2 Ti1 . 2_667 95.83(18)
Si1 O2 Na1 . . 113.6(2)
Ti1 O2 Na1 . . 91.52(18)
Ti1 O2 Na1 2_667 . 102.55(18)
Si2 O3 Si1 1_455 . 139.8(3)
Si2 O3 Na1 1_455 1_545 95.8(2)
Si1 O3 Na1 . 1_545 103.3(2)
Si2 O3 Na1 1_455 2_666 87.50(18)
Si1 O3 Na1 . 2_666 115.3(2)
Na1 O3 Na1 1_545 2_666 113.89(19)
Si2 O4 Si1 . . 140.0(3)
Si2 O4 Na1 . 2_766 104.3(2)
Si1 O4 Na1 . 2_766 91.5(2)
Si2 O4 Na1 . 1_545 116.6(2)
Si1 O4 Na1 . 1_545 89.68(18)
Na1 O4 Na1 2_766 1_545 111.79(19)
Si2 O5 Ti1 . 1_655 123.7(3)
Si2 O5 Ti1 . 2_667 120.3(2)
Ti1 O5 Ti1 1_655 2_667 99.69(19)
Si2 O5 Na1 . 2_767 114.2(2)
Ti1 O5 Na1 1_655 2_767 102.79(19)
Ti1 O5 Na1 2_667 2_767 89.97(18)
Si2 O6 Ti1 . 1_645 149.0(3)
Si2 O6 Na1 . 1_645 95.7(2)
Ti1 O6 Na1 1_645 1_645 93.00(18)

loop_
_geom_bond_atom_site_label_1
_geom_bond_atom_site_label_2
_geom_bond_site_symmetry_2
_geom_bond_distance
Na1 O1 2_766 2.372(5)
Na1 O5 2_767 2.411(5)
Na1 O2 . 2.414(5)
Na1 O3 1_565 2.420(5)
Na1 O6 1_465 2.449(5)
Na1 O4 2_766 2.450(5)
Na1 O4 1_565 2.781(5)
Na1 O3 2_666 2.890(5)
Na1 Si1 2_766 2.992(4)
Na1 Si2 1_465 3.055(4)
Na1 Ti1 . 3.210(3)
Na1 Ti1 1_655 3.214(3)
Ti1 O6 1_465 1.951(4)
Ti1 O1 2_666 1.990(4)
Ti1 O2 . 2.053(4)
Ti1 O5 1_455 2.094(5)
Ti1 O2 2_667 2.099(4)
Ti1 O5 2_667 2.126(4)
Ti1 Ti1 2_667 3.082(2)
Ti1 Na1 1_455 3.214(3)
Ti1 Ti1 2_567 3.225(2)
Ti1 Na1 2_667 3.526(2)
Si1 O1 . 1.592(4)
Si1 O2 . 1.633(5)
Si1 O3 . 1.653(4)
Si1 O4 . 1.655(4)
Si1 Na1 2_766 2.992(4)
Si1 Na1 1_545 3.229(3)
Si2 O6 . 1.600(4)
Si2 O5 . 1.621(5)
Si2 O4 . 1.628(4)
Si2 O3 1_655 1.638(4)
Si2 Na1 1_645 3.055(4)
Si2 Na1 2_766 3.259(3)
Si2 Na1 2_767 3.413(4)
O1 Ti1 2_666 1.990(4)
O1 Na1 2_766 2.372(5)
O2 Ti1 2_667 2.099(4)
O3 Si2 1_455 1.638(4)
O3 Na1 1_545 2.420(5)
O3 Na1 2_666 2.890(5)
O4 Na1 2_766 2.450(5)
O4 Na1 1_545 2.781(5)
O5 Ti1 1_655 2.094(4)
O5 Ti1 2_667 2.126(4)
O5 Na1 2_767 2.411(5)
O6 Ti1 1_645 1.951(4)
O6 Na1 1_645 2.449(5)
